data_2242454
loop_
_publ_author_name
'Jeevaraj, Muthaiah'
'Sivajeyanthi, Palaniyappan'
'Edison, Bellarmin'
'Thanigaimani, Kaliyaperumal'
'Balasubramani, Kasthuri'

_publ_section_title
;
 Crystal structure, hydrogen bonding and Hirshfeld surface analysis of
 2-amino-4-methoxy-6-methylpyrimidinium 4-chlorobenzoate
;
_journal_coeditor_code ZS2399
_journal_issue 5
_journal_name_full 'Acta Crystallographica Section E'
_journal_page_first 656
_journal_page_last 659
_journal_paper_doi 10.1107/S2056989018005583
_journal_volume 74
_journal_year 2018
_chemical_formula_iupac 'C6 H10 N3 O +, C7 H4 Cl O2 -'
_chemical_formula_moiety 'C6 H10 N3 O +, C7 H4 Cl O2 -'
_chemical_formula_sum 'C13 H14 Cl N3 O3'
_chemical_formula_weight 295.72
_chemical_name_common
;
2-Amino-4-methoxy-6-methylpyrimidinium 4-chlorobenzoate
;
_space_group_crystal_system monoclinic
_space_group_IT_number 14
_space_group_name_Hall '-P 2ybc'
_space_group_name_H-M_alt 'P 1 21/c 1'
_symmetry_space_group_name_Hall '-P 2ybc'
_symmetry_space_group_name_H-M 'P 1 21/c 1'
_atom_sites_solution_hydrogens mixed
_atom_sites_solution_primary direct
_atom_sites_solution_secondary difmap
_audit_creation_method SHELXL-2017/1
_cell_angle_alpha 90
_cell_angle_beta 120.940(5)
_cell_angle_gamma 90
_cell_formula_units_Z 4
_cell_length_a 10.1148(8)
_cell_length_b 11.2236(8)
_cell_length_c 14.5790(10)
_cell_measurement_reflns_used 3319
_cell_measurement_temperature 296(2)
_cell_measurement_theta_max 53.093
_cell_measurement_theta_min 4.695
_cell_volume 1419.57(19)
_computing_cell_refinement
;
APEX2 and SAINT (Bruker, 2004)
;
_computing_data_collection
;
APEX2 (Bruker, 2004)
;
_computing_data_reduction
;
SAINT and XPREP (Bruker, 2004)
;
_computing_molecular_graphics
;
ORTEP-3 (Farrugia, 2012) and Mercury (Macrae <i>et al.</i>,
2008)
;
_computing_publication_material
;
SHELXL2017 (Sheldrick, 2015)
;
_computing_structure_refinement
;
SHELXL2017 (Sheldrick, 2015)
;
_computing_structure_solution
;
SIR92 (Altomare <i>et al.</i>, 1999)
;
_diffrn_ambient_temperature 296(2)
_diffrn_measured_fraction_theta_full 0.995
_diffrn_measured_fraction_theta_max 0.964
_diffrn_measurement_device_type 'Bruker Kappa APEXII CCD'
_diffrn_measurement_method '\w and \f scan'
_diffrn_radiation_type MoK\a
_diffrn_radiation_wavelength 0.71073
_diffrn_reflns_av_R_equivalents 0.0236
_diffrn_reflns_limit_h_max 12
_diffrn_reflns_limit_h_min -13
_diffrn_reflns_limit_k_max 14
_diffrn_reflns_limit_k_min -14
_diffrn_reflns_limit_l_max 18
_diffrn_reflns_limit_l_min -15
_diffrn_reflns_number 10962
_diffrn_reflns_theta_full 25.242
_diffrn_reflns_theta_max 28.368
_diffrn_reflns_theta_min 2.743
_exptl_absorpt_coefficient_mu 0.280
_exptl_absorpt_correction_T_max 0.9462
_exptl_absorpt_correction_T_min 0.9085
_exptl_absorpt_correction_type multi-scan
_exptl_absorpt_process_details
;
(SADABS; Bruker, 2004)
;
_exptl_crystal_colour Colorless
_exptl_crystal_density_diffrn 1.384
_exptl_crystal_density_method 'not measured'
_exptl_crystal_description Block
_exptl_crystal_F_000 616
_exptl_crystal_size_max 0.35
_exptl_crystal_size_mid 0.30
_exptl_crystal_size_min 0.20
_refine_diff_density_max 0.258
_refine_diff_density_min -0.345
_refine_ls_extinction_coef 0.020(3)
_refine_ls_extinction_expression Fc^*^=kFc[1+0.001xFc^2^\l^3^/sin(2\q)]^-1/4^
_refine_ls_extinction_method
;
SHELXL2017 (Sheldrick, 2015)
;
_refine_ls_goodness_of_fit_ref 0.994
_refine_ls_hydrogen_treatment mixed
_refine_ls_matrix_type full
_refine_ls_number_parameters 188
_refine_ls_number_reflns 3423
_refine_ls_number_restraints 0
_refine_ls_restrained_S_all 0.994
_refine_ls_R_factor_all 0.0801
_refine_ls_R_factor_gt 0.0466
_refine_ls_shift/su_max 0.003
_refine_ls_shift/su_mean 0.000
_refine_ls_structure_factor_coef Fsqd
_refine_ls_weighting_details 'w=1/[\s^2^(Fo^2^)+(0.0728P)^2^+0.3240P] where P=(Fo^2^+2Fc^2^)/3'
_refine_ls_weighting_scheme calc
_refine_ls_wR_factor_gt 0.1283
_refine_ls_wR_factor_ref 0.1516
_reflns_number_gt 2125
_reflns_number_total 3423
_reflns_threshold_expression 'I > 2\s(I)'
_cod_data_source_file zs2399sup1.cif
_cod_data_source_block I
_cod_database_code 2242454
_shelx_space_group_comment
;
The symmetry employed for this shelxl refinement is uniquely defined
by the following loop, which should always be used as a source of
symmetry information in preference to the above space-group names.
They are only intended as comments.
;

loop_
_space_group_symop_operation_xyz
'x, y, z'
'-x, y+1/2, -z+1/2'
'-x, -y, -z'
'x, -y-1/2, z-1/2'

loop_
_atom_site_type_symbol
_atom_site_label
_atom_site_fract_x
_atom_site_fract_y
_atom_site_fract_z
_atom_site_U_iso_or_equiv
_atom_site_adp_type
_atom_site_calc_flag
_atom_site_occupancy
O O3 1.08061(18) 0.73298(18) 0.57812(14) 0.0840(5) Uani d 1
N N1 0.62562(18) 0.71035(13) 0.45066(13) 0.0513(4) Uani d 1
N N2 0.61625(18) 0.91121(14) 0.47011(15) 0.0649(5) Uani d 1
H H1N 0.659761 0.979882 0.489408 0.078 Uiso d 1
H H2N 0.518251 0.904882 0.442578 0.078 Uiso d 1
N N3 0.85256(18) 0.82711(15) 0.52563(13) 0.0555(4) Uani d 1
C C8 1.1555(3) 0.8473(3) 0.6048(2) 0.0926(9) Uani d 1
H H8A 1.258389 0.838988 0.618161 0.139 Uiso calc 1
H H8B 1.159254 0.877851 0.667577 0.139 Uiso calc 1
H H8C 1.098704 0.901435 0.546305 0.139 Uiso calc 1
C C9 0.9288(2) 0.7287(2) 0.53678(16) 0.0616(6) Uani d 1
C C10 0.8601(3) 0.6168(2) 0.50699(19) 0.0703(6) Uani d 1
H H10 0.919348 0.548952 0.518504 0.084 Uiso calc 1
C C11 0.7049(3) 0.60891(17) 0.46085(17) 0.0595(5) Uani d 1
C C12 0.6128(3) 0.49752(19) 0.4188(2) 0.0872(8) Uani d 1
H H12A 0.531726 0.509732 0.346014 0.131 Uiso calc 1
H H12B 0.568913 0.477063 0.461457 0.131 Uiso calc 1
H H12C 0.678410 0.433995 0.421663 0.131 Uiso calc 1
C C13 0.6995(2) 0.81598(16) 0.48261(15) 0.0489(4) Uani d 1
Cl Cl1 -0.42873(6) 0.70123(7) 0.18780(6) 0.0859(3) Uani d 1
O O1 0.30336(15) 0.87707(12) 0.40502(13) 0.0710(5) Uani d 1
O O2 0.32766(15) 0.68727(12) 0.37489(12) 0.0648(4) Uani d 1
C C1 0.2501(2) 0.77506(16) 0.37387(15) 0.0506(5) Uani d 1
C C2 0.0808(2) 0.75559(16) 0.33048(14) 0.0455(4) Uani d 1
C C3 0.0178(2) 0.64290(17) 0.30515(16) 0.0532(5) Uani d 1
H H3 0.081505 0.577740 0.317181 0.064 Uiso calc 1
C C4 -0.1384(2) 0.62496(19) 0.26221(16) 0.0591(5) Uani d 1
H H4 -0.179743 0.548535 0.245653 0.071 Uiso calc 1
C C5 -0.2314(2) 0.72173(19) 0.24443(16) 0.0552(5) Uani d 1
C C6 -0.1725(2) 0.83473(19) 0.26959(17) 0.0615(5) Uani d 1
H H6 -0.237007 0.899426 0.257249 0.074 Uiso calc 1
C C7 -0.0160(2) 0.85154(17) 0.31355(16) 0.0559(5) Uani d 1
H H7 0.025012 0.927932 0.332014 0.067 Uiso calc 1
H H1N1 0.508(3) 0.700(2) 0.418(2) 0.089(8) Uiso d 1

loop_
_atom_site_aniso_label
_atom_site_aniso_U_11
_atom_site_aniso_U_22
_atom_site_aniso_U_33
_atom_site_aniso_U_12
_atom_site_aniso_U_13
_atom_site_aniso_U_23
O3 0.0495(9) 0.1165(14) 0.0927(12) 0.0275(9) 0.0414(9) 0.0152(11)
N1 0.0479(9) 0.0476(9) 0.0551(9) 0.0080(7) 0.0242(8) -0.0032(7)
N2 0.0389(8) 0.0483(9) 0.0946(13) 0.0010(7) 0.0251(8) -0.0125(8)
N3 0.0411(9) 0.0722(11) 0.0533(10) 0.0081(7) 0.0243(7) -0.0019(8)
C8 0.0457(13) 0.140(3) 0.0899(19) 0.0033(14) 0.0337(13) 0.0031(17)
C9 0.0507(12) 0.0858(15) 0.0564(13) 0.0194(10) 0.0333(10) 0.0100(11)
C10 0.0728(15) 0.0697(14) 0.0839(16) 0.0340(12) 0.0514(13) 0.0182(12)
C11 0.0738(14) 0.0508(11) 0.0653(13) 0.0173(9) 0.0439(11) 0.0081(9)
C12 0.112(2) 0.0478(12) 0.121(2) 0.0116(12) 0.0732(18) 0.0017(13)
C13 0.0406(9) 0.0533(10) 0.0497(11) 0.0050(8) 0.0210(8) -0.0029(8)
Cl1 0.0454(3) 0.1120(6) 0.0929(5) -0.0142(3) 0.0302(3) -0.0069(4)
O1 0.0424(7) 0.0458(8) 0.1021(12) -0.0028(6) 0.0210(7) -0.0149(7)
O2 0.0454(8) 0.0481(7) 0.0872(11) 0.0023(6) 0.0242(7) -0.0098(7)
C1 0.0404(9) 0.0449(10) 0.0527(11) 0.0003(7) 0.0141(8) -0.0010(8)
C2 0.0406(9) 0.0447(9) 0.0424(10) 0.0005(7) 0.0149(8) 0.0012(7)
C3 0.0495(11) 0.0465(10) 0.0573(11) -0.0031(8) 0.0230(9) -0.0053(8)
C4 0.0549(12) 0.0578(12) 0.0623(13) -0.0144(9) 0.0285(10) -0.0095(10)
C5 0.0416(10) 0.0722(13) 0.0468(11) -0.0074(9) 0.0191(8) -0.0020(9)
C6 0.0429(10) 0.0607(12) 0.0702(14) 0.0087(9) 0.0215(10) 0.0076(10)
C7 0.0442(10) 0.0459(10) 0.0643(12) 0.0007(8) 0.0184(9) 0.0034(9)

loop_
_atom_type_symbol
_atom_type_description
_atom_type_scat_dispersion_real
_atom_type_scat_dispersion_imag
_atom_type_scat_source
C C 0.0033 0.0016 'International Tables Vol C Tables 4.2.6.8 and 6.1.1.4'
H H 0.0000 0.0000 'International Tables Vol C Tables 4.2.6.8 and 6.1.1.4'
Cl Cl 0.1484 0.1585 'International Tables Vol C Tables 4.2.6.8 and 6.1.1.4'
N N 0.0061 0.0033 'International Tables Vol C Tables 4.2.6.8 and 6.1.1.4'
O O 0.0106 0.0060 'International Tables Vol C Tables 4.2.6.8 and 6.1.1.4'

loop_
_geom_angle_atom_site_label_1
_geom_angle_atom_site_label_2
_geom_angle_atom_site_label_3
_geom_angle
C9 O3 C8 118.61(18)
C13 N1 C11 120.53(17)
C13 N1 H1N1 124.1(13)
C11 N1 H1N1 115.4(13)
C13 N2 H1N 120.0
C13 N2 H2N 120.0
H1N N2 H2N 120.0
C9 N3 C13 116.32(18)
O3 C8 H8A 109.5
O3 C8 H8B 109.5
H8A C8 H8B 109.5
O3 C8 H8C 109.5
H8A C8 H8C 109.5
H8B C8 H8C 109.5
N3 C9 O3 119.7(2)
N3 C9 C10 123.68(19)
O3 C9 C10 116.64(19)
C11 C10 C9 118.62(18)
C11 C10 H10 120.7
C9 C10 H10 120.7
C10 C11 N1 117.9(2)
C10 C11 C12 125.36(19)
N1 C11 C12 116.74(19)
C11 C12 H12A 109.5
C11 C12 H12B 109.5
H12A C12 H12B 109.5
C11 C12 H12C 109.5
H12A C12 H12C 109.5
H12B C12 H12C 109.5
N2 C13 N3 119.43(17)
N2 C13 N1 117.68(16)
N3 C13 N1 122.89(16)
O1 C1 O2 124.51(17)
O1 C1 C2 118.10(16)
O2 C1 C2 117.39(16)
C3 C2 C7 118.48(17)
C3 C2 C1 121.00(16)
C7 C2 C1 120.51(16)
C2 C3 C4 121.22(18)
C2 C3 H3 119.4
C4 C3 H3 119.4
C5 C4 C3 118.90(18)
C5 C4 H4 120.5
C3 C4 H4 120.5
C6 C5 C4 121.40(18)
C6 C5 Cl1 119.04(16)
C4 C5 Cl1 119.55(16)
C5 C6 C7 119.23(18)
C5 C6 H6 120.4
C7 C6 H6 120.4
C6 C7 C2 120.74(18)
C6 C7 H7 119.6
C2 C7 H7 119.6

loop_
_geom_bond_atom_site_label_1
_geom_bond_atom_site_label_2
_geom_bond_distance
O3 C9 1.331(2)
O3 C8 1.438(4)
N1 C13 1.350(2)
N1 C11 1.356(2)
N1 H1N1 1.03(3)
N2 C13 1.314(2)
N2 H1N 0.8600
N2 H2N 0.8600
N3 C9 1.308(3)
N3 C13 1.344(2)
C8 H8A 0.9600
C8 H8B 0.9600
C8 H8C 0.9600
C9 C10 1.392(3)
C10 C11 1.356(3)
C10 H10 0.9300
C11 C12 1.490(3)
C12 H12A 0.9600
C12 H12B 0.9600
C12 H12C 0.9600
Cl1 C5 1.7385(19)
O1 C1 1.247(2)
O2 C1 1.255(2)
C1 C2 1.506(2)
C2 C3 1.379(3)
C2 C7 1.389(3)
C3 C4 1.383(3)
C3 H3 0.9300
C4 C5 1.372(3)
C4 H4 0.9300
C5 C6 1.369(3)
C6 C7 1.381(3)
C6 H6 0.9300
C7 H7 0.9300

loop_
_geom_hbond_atom_site_label_D
_geom_hbond_atom_site_label_H
_geom_hbond_atom_site_label_A
_geom_hbond_site_symmetry_A
_geom_hbond_distance_DH
_geom_hbond_distance_HA
_geom_hbond_distance_DA
_geom_hbond_angle_DHA
_geom_hbond_publ_flag
N1 H1N1 O2 . 1.04(3) 1.60(3) 2.636(3) 176(2) yes
N2 H1N O1 3_676 0.86 2.12 2.846(2) 142 yes
N2 H2N O1 . 0.86 1.97 2.824(3) 169 yes
C8 H8A Cl1 4_776 0.96 2.82 3.770(3) 171 yes

loop_
_geom_torsion_atom_site_label_1
_geom_torsion_atom_site_label_2
_geom_torsion_atom_site_label_3
_geom_torsion_atom_site_label_4
_geom_torsion
_geom_torsion_publ_flag
O1 C1 C2 C3 -173.20(19) no
O1 C1 C2 C7 7.8(3) no
O2 C1 C2 C3 7.7(3) no
O2 C1 C2 C7 -171.35(18) no
C1 C2 C3 C4 -177.99(18) no
C7 C2 C3 C4 1.0(3) no
C1 C2 C7 C6 177.29(19) no
C3 C2 C7 C6 -1.8(3) no
C2 C3 C4 C5 0.3(3) no
C8 O3 C9 C10 176.7(2) no
C8 O3 C9 N3 -2.9(3) no
C3 C4 C5 C6 -0.9(3) no
C3 C4 C5 Cl1 178.62(16) no
Cl1 C5 C6 C7 -179.32(16) no
C4 C5 C6 C7 0.2(3) no
C5 C6 C7 C2 1.2(3) no
C13 N1 C11 C10 2.1(3) no
C13 N1 C11 C12 -177.2(2) no
C11 N1 C13 N2 179.63(19) no
C11 N1 C13 N3 -0.1(3) no
C13 N3 C9 O3 179.53(18) no
C13 N3 C9 C10 -0.1(3) no
C9 N3 C13 N1 -0.9(3) no
C9 N3 C13 N2 179.37(19) no
O3 C9 C10 C11 -177.6(2) no
N3 C9 C10 C11 2.0(4) no
C9 C10 C11 N1 -2.9(3) no
C9 C10 C11 C12 176.3(2) no

_cod_database_fobs_code 2242454
